data_7127704
loop_
_publ_author_name
'Sumida, Akifumi'
'Kobayashi, Ryosuke'
'Yumura, Takashi'
'Imoto, Hiroaki'
'Naka, Kensuke'

_publ_section_title
;
 Dibenzoarsacrowns: an experimental and computational study on the
 coordination behaviors.
;
_journal_issue 16
_journal_name_full 'Chemical communications (Cambridge, England)'
_journal_page_first 2013
_journal_page_last 2016
_journal_paper_doi 10.1039/d0cc07191a
_journal_volume 57
_journal_year 2021
_chemical_formula_moiety '4(C20 H19 As O2), C H2 Cl2'
_chemical_formula_sum 'C81 H78 As4 Cl2 O8'
_chemical_formula_weight 1550.01
_space_group_crystal_system monoclinic
_space_group_IT_number 5
_space_group_name_Hall 'I 2y'
_space_group_name_H-M_alt 'I 1 2 1'
_atom_sites_solution_hydrogens geom
_atom_sites_solution_primary dual
_audit_creation_date 2020-09-30
_audit_creation_method
;
Olex2 1.3
(compiled 2020.07.31 svn.rc2a77460 for OlexSys, GUI svn.r6145)
;
_audit_update_record
;
2020-10-01 deposited with the CCDC.	2020-12-26 downloaded from the CCDC.
;
_cell_angle_alpha 90
_cell_angle_beta 90.278(4)
_cell_angle_gamma 90
_cell_formula_units_Z 2
_cell_length_a 22.1368(10)
_cell_length_b 7.4077(3)
_cell_length_c 21.7648(8)
_cell_measurement_reflns_used 6109
_cell_measurement_temperature 93.15
_cell_measurement_theta_max 32.8960
_cell_measurement_theta_min 3.4040
_cell_volume 3569.0(3)
_computing_cell_refinement 'CrysAlisPro 1.171.41.80a (Rigaku OD, 2020)'
_computing_data_collection 'CrysAlisPro 1.171.41.80a (Rigaku OD, 2020)'
_computing_data_reduction 'CrysAlisPro 1.171.41.80a (Rigaku OD, 2020)'
_computing_molecular_graphics 'Olex2 1.3 (Dolomanov et al., 2009)'
_computing_publication_material 'Olex2 1.3 (Dolomanov et al., 2009)'
_computing_structure_refinement 'SHELXL 2018/3 (Sheldrick, 2015)'
_computing_structure_solution 'SHELXT 2018/2 (Sheldrick, 2018)'
_diffrn_ambient_temperature 93.15
_diffrn_detector_area_resol_mean 6.83
_diffrn_detector_type 'Rigaku Mercury area detector'
_diffrn_measured_fraction_theta_full 0.988
_diffrn_measured_fraction_theta_max 0.876
_diffrn_measurement_details
;
List of Runs (angles in degrees, time in seconds):

  # Type    Start    End  Width  t~exp~   \w     \q     \k     \f   Frames
#--------------------------------------------------------------------------
  1  \w    -73.00  67.00   0.10    5.00    --   30.00  54.00  90.00 1400
  2  \w    -31.00  45.00   0.10    5.00    --   30.00  54.00   0.00  760
;
_diffrn_measurement_device 'fixed-chi diffractometer'
_diffrn_measurement_device_type 'Rigaku XtaLAB mini'
_diffrn_measurement_method '\w scans'
_diffrn_radiation_type MoK\a
_diffrn_radiation_wavelength 0.71073
_diffrn_reflns_av_R_equivalents 0.0187
_diffrn_reflns_av_unetI/netI 0.0281
_diffrn_reflns_Laue_measured_fraction_full 0.988
_diffrn_reflns_Laue_measured_fraction_max 0.876
_diffrn_reflns_limit_h_max 15
_diffrn_reflns_limit_h_min -33
_diffrn_reflns_limit_k_max 10
_diffrn_reflns_limit_k_min -5
_diffrn_reflns_limit_l_max 30
_diffrn_reflns_limit_l_min -33
_diffrn_reflns_number 9755
_diffrn_reflns_point_group_measured_fraction_full 0.727
_diffrn_reflns_point_group_measured_fraction_max 0.587
_diffrn_reflns_theta_full 25.000
_diffrn_reflns_theta_max 32.684
_diffrn_reflns_theta_min 2.618
_exptl_absorpt_coefficient_mu 1.988
_exptl_absorpt_correction_T_max 1.00000
_exptl_absorpt_correction_T_min 0.91712
_exptl_absorpt_correction_type multi-scan
_exptl_absorpt_process_details
;
CrysAlisPro 1.171.41.80a (Rigaku Oxford Diffraction, 2020)
Empirical absorption correction using spherical harmonics,
implemented in SCALE3 ABSPACK scaling algorithm.
;
_exptl_crystal_colour colourless
_exptl_crystal_colour_primary colourless
_exptl_crystal_density_diffrn 1.442
_exptl_crystal_description needle
_exptl_crystal_F_000 1588
_exptl_crystal_size_max 0.77
_exptl_crystal_size_mid 0.29
_exptl_crystal_size_min 0.16
_refine_diff_density_max 2.590
_refine_diff_density_min -1.338
_refine_diff_density_rms 0.140
_refine_ls_abs_structure_details
;
 Classical Flack method preferred over Parsons because s.u. lower.
;
_refine_ls_abs_structure_Flack 0.01(2)
_refine_ls_extinction_method none
_refine_ls_goodness_of_fit_ref 1.135
_refine_ls_hydrogen_treatment constr
_refine_ls_matrix_type full
_refine_ls_number_parameters 433
_refine_ls_number_reflns 7687
_refine_ls_number_restraints 1
_refine_ls_restrained_S_all 1.135
_refine_ls_R_factor_all 0.0587
_refine_ls_R_factor_gt 0.0571
_refine_ls_shift/su_max 0.001
_refine_ls_shift/su_mean 0.000
_refine_ls_structure_factor_coef Fsqd
_refine_ls_weighting_details 'w=1/[\s^2^(Fo^2^)+(0.0599P)^2^+42.2537P] where P=(Fo^2^+2Fc^2^)/3'
_refine_ls_weighting_scheme calc
_refine_ls_wR_factor_gt 0.1667
_refine_ls_wR_factor_ref 0.1679
_reflns_Friedel_coverage 0.255
_reflns_Friedel_fraction_full 0.418
_reflns_Friedel_fraction_max 0.255
_reflns_number_gt 7474
_reflns_number_total 7687
_reflns_threshold_expression 'I > 2\s(I)'
_cod_data_source_file d0cc07191a2.cif
_cod_data_source_block bis(o-anisyl)phenylarsine
_cod_depositor_comments 'Adding full bibliography for 7127700--7127710.cif.'
_cod_database_code 7127704
_shelx_shelxl_version_number 2018/3
_shelx_space_group_comment
;
The symmetry employed for this shelxl refinement is uniquely defined
by the following loop, which should always be used as a source of
symmetry information in preference to the above space-group names.
They are only intended as comments.
;
_shelx_estimated_absorpt_t_max 0.742
_shelx_estimated_absorpt_t_min 0.310
_olex2_refinement_description
;
1. Fixed Uiso
 At 1.2 times of:
  All C(H) groups, All C(H,H) groups
 At 1.5 times of:
  All C(H,H,H) groups
2. Others
 Fixed Sof: H41A(0.5) H41B(0.5)
3.a Secondary CH2 refined with riding coordinates:
 C41(H41A,H41B)
3.b Aromatic/amide H refined with riding coordinates:
 C22(H22), C17(H17), C37(H37), C25(H25), C12(H12), C36(H36), C10(H10), C2(H2),
 C32(H32), C29(H29), C16(H16), C23(H23), C11(H11), C9(H9), C24(H24), C20(H20),
 C18(H18), C3(H3), C38(H38), C5(H5), C30(H30), C31(H31), C4(H4), C39(H39),
 C19(H19), C40(H40)
3.c Idealised Me refined as rotating group:
 C7(H7A,H7B,H7C), C27(H27A,H27B,H27C), C14(H14A,H14B,H14C), C34(H34A,H34B,H34C)
;
_olex2_submission_special_instructions 'No special instructions were received'
_oxdiff_exptl_absorpt_empirical_details
;
Empirical correction (ABSPACK) includes:
- Absorption correction using spherical harmonics
- Frame scaling
;

loop_
_space_group_symop_operation_xyz
'x, y, z'
'-x, y, -z'
'x+1/2, y+1/2, z+1/2'
'-x+1/2, y+1/2, -z+1/2'

loop_
_atom_site_label
_atom_site_type_symbol
_atom_site_fract_x
_atom_site_fract_y
_atom_site_fract_z
_atom_site_U_iso_or_equiv
_atom_site_adp_type
_atom_site_occupancy
_atom_site_site_symmetry_order
_atom_site_calc_flag
_atom_site_refinement_flags_posn
_atom_site_refinement_flags_adp
_atom_site_refinement_flags_occupancy
_atom_site_disorder_assembly
_atom_site_disorder_group
As1 As 0.59591(3) 0.71207(11) 0.27190(2) 0.01739(14) Uani 1 1 d . . . . .
As2 As 0.79056(3) 0.71618(11) -0.09479(2) 0.01734(14) Uani 1 1 d . . . . .
Cl1 Cl 0.43796(13) 0.9230(5) 0.02041(18) 0.0624(9) Uani 1 1 d . . . . .
O1 O 0.4976(3) 0.6466(9) 0.3614(2) 0.0234(12) Uani 1 1 d . . . . .
O3 O 0.8713(3) 0.6450(9) 0.0102(3) 0.0249(12) Uani 1 1 d . . . . .
O4 O 0.8299(3) 0.9888(9) -0.1814(2) 0.0268(12) Uani 1 1 d . . . . .
O2 O 0.6806(2) 0.9856(9) 0.3128(2) 0.0261(12) Uani 1 1 d . . . . .
C15 C 0.5514(3) 0.5857(10) 0.2070(3) 0.0187(13) Uani 1 1 d . . . . .
C33 C 0.7689(4) 0.9954(10) -0.1832(3) 0.0222(14) Uani 1 1 d . . . . .
C35 C 0.7270(3) 0.5825(9) -0.0527(3) 0.0155(11) Uani 1 1 d . . . . .
C22 C 0.7985(3) 1.0638(11) -0.0286(3) 0.0203(13) Uani 1 1 d . . . . .
H22 H 0.770659 1.107297 -0.058491 0.024 Uiso 1 1 calc R U . . .
C17 C 0.5472(4) 0.3243(11) 0.1395(3) 0.0254(15) Uani 1 1 d . . . . .
H17 H 0.565207 0.217399 0.123958 0.030 Uiso 1 1 calc R U . . .
C6 C 0.4920(3) 0.8221(11) 0.3443(3) 0.0196(14) Uani 1 1 d . . . . .
C37 C 0.6589(3) 0.3267(11) -0.0554(3) 0.0229(14) Uani 1 1 d . . . . .
H37 H 0.643257 0.223974 -0.076174 0.027 Uiso 1 1 calc R U . . .
C8 C 0.6418(3) 0.8788(10) 0.2198(3) 0.0184(12) Uani 1 1 d . . . . .
C13 C 0.6820(3) 0.9957(11) 0.2492(3) 0.0220(13) Uani 1 1 d . . . . .
C21 C 0.8156(3) 0.8849(11) -0.0303(3) 0.0190(13) Uani 1 1 d . . . . .
C25 C 0.8785(4) 0.9383(12) 0.0596(3) 0.0250(15) Uani 1 1 d . . . . .
H25 H 0.905808 0.894948 0.089975 0.030 Uiso 1 1 calc R U . . .
C12 C 0.7198(4) 1.1093(12) 0.2174(4) 0.0288(16) Uani 1 1 d . . . . .
H12 H 0.747394 1.185951 0.238396 0.035 Uiso 1 1 calc R U . . .
C36 C 0.7039(3) 0.4328(11) -0.0825(3) 0.0198(13) Uani 1 1 d . . . . .
H36 H 0.718705 0.401372 -0.122002 0.024 Uiso 1 1 calc R U . . .
C7 C 0.4617(4) 0.5846(14) 0.4120(3) 0.0298(17) Uani 1 1 d . . . . .
H7A H 0.418775 0.601301 0.402251 0.045 Uiso 1 1 calc R U . . .
H7B H 0.471998 0.653986 0.448932 0.045 Uiso 1 1 calc R U . . .
H7C H 0.469749 0.456315 0.419342 0.045 Uiso 1 1 calc R U . . .
C28 C 0.7390(3) 0.8816(11) -0.1414(3) 0.0203(13) Uani 1 1 d . . . . .
C10 C 0.6766(4) 0.9999(12) 0.1219(3) 0.0267(15) Uani 1 1 d . . . . .
H10 H 0.674335 1.002833 0.078291 0.032 Uiso 1 1 calc R U . . .
C2 C 0.5311(3) 1.0593(11) 0.2802(3) 0.0235(14) Uani 1 1 d . . . . .
H2 H 0.558847 1.100146 0.250051 0.028 Uiso 1 1 calc R U . . .
C32 C 0.7353(4) 1.1089(12) -0.2219(3) 0.0293(17) Uani 1 1 d . . . . .
H32 H 0.755548 1.188240 -0.249251 0.035 Uiso 1 1 calc R U . . .
C29 C 0.6755(4) 0.8819(11) -0.1397(3) 0.0242(14) Uani 1 1 d . . . . .
H29 H 0.654845 0.805288 -0.111786 0.029 Uiso 1 1 calc R U . . .
C16 C 0.5775(3) 0.4258(11) 0.1845(3) 0.0217(13) Uani 1 1 d . . . . .
H16 H 0.615585 0.386744 0.199640 0.026 Uiso 1 1 calc R U . . .
C1 C 0.5342(3) 0.8814(10) 0.2994(3) 0.0185(12) Uani 1 1 d . . . . .
C23 C 0.8208(4) 1.1829(10) 0.0159(3) 0.0258(16) Uani 1 1 d . . . . .
H23 H 0.809016 1.306271 0.016024 0.031 Uiso 1 1 calc R U . . .
C11 C 0.7163(4) 1.1084(12) 0.1525(4) 0.0293(17) Uani 1 1 d . . . . .
H11 H 0.742258 1.185145 0.129677 0.035 Uiso 1 1 calc R U . . .
C27 C 0.9203(4) 0.5824(14) 0.0476(4) 0.0345(19) Uani 1 1 d . . . . .
H27A H 0.911384 0.606122 0.090911 0.052 Uiso 1 1 calc R U . . .
H27B H 0.957404 0.645766 0.036060 0.052 Uiso 1 1 calc R U . . .
H27C H 0.925680 0.452322 0.041434 0.052 Uiso 1 1 calc R U . . .
C9 C 0.6387(3) 0.8830(11) 0.1556(3) 0.0215(13) Uani 1 1 d . . . . .
H9 H 0.610915 0.806935 0.134580 0.026 Uiso 1 1 calc R U . . .
C26 C 0.8567(4) 0.8227(11) 0.0148(4) 0.0215(15) Uani 1 1 d . . . . .
C24 C 0.8607(4) 1.1158(12) 0.0600(3) 0.0280(16) Uani 1 1 d . . . . .
H24 H 0.875854 1.194295 0.090891 0.034 Uiso 1 1 calc R U . . .
C20 C 0.4952(3) 0.6394(11) 0.1836(3) 0.0223(14) Uani 1 1 d . . . . .
H20 H 0.477217 0.747670 0.198100 0.027 Uiso 1 1 calc R U . . .
C18 C 0.4920(4) 0.3773(13) 0.1180(4) 0.0292(16) Uani 1 1 d . . . . .
H18 H 0.471417 0.306063 0.088290 0.035 Uiso 1 1 calc R U . . .
C3 C 0.4890(3) 1.1807(11) 0.3033(4) 0.0290(17) Uani 1 1 d . . . . .
H3 H 0.488228 1.302471 0.289595 0.035 Uiso 1 1 calc R U . . .
C38 C 0.6375(4) 0.3744(12) 0.0026(4) 0.0276(16) Uani 1 1 d . . . . .
H38 H 0.606825 0.304142 0.021333 0.033 Uiso 1 1 calc R U . . .
C5 C 0.4486(3) 0.9437(12) 0.3672(3) 0.0234(14) Uani 1 1 d . . . . .
H5 H 0.419929 0.904021 0.396546 0.028 Uiso 1 1 calc R U . . .
C30 C 0.6426(4) 0.9963(12) -0.1793(4) 0.0308(17) Uani 1 1 d . . . . .
H30 H 0.599720 0.998221 -0.177877 0.037 Uiso 1 1 calc R U . . .
C31 C 0.6732(5) 1.1061(12) -0.2206(4) 0.035(2) Uani 1 1 d . . . . .
H31 H 0.650878 1.180086 -0.248241 0.042 Uiso 1 1 calc R U . . .
C4 C 0.4479(3) 1.1191(13) 0.3471(4) 0.0288(17) Uani 1 1 d . . . . .
H4 H 0.418815 1.200434 0.363273 0.035 Uiso 1 1 calc R U . . .
C39 C 0.6606(4) 0.5222(12) 0.0326(3) 0.0285(16) Uani 1 1 d . . . . .
H39 H 0.645809 0.552345 0.072169 0.034 Uiso 1 1 calc R U . . .
C19 C 0.4656(4) 0.5384(13) 0.1399(4) 0.0293(16) Uani 1 1 d . . . . .
H19 H 0.427519 0.576665 0.124435 0.035 Uiso 1 1 calc R U . . .
C40 C 0.7055(3) 0.6291(11) 0.0062(3) 0.0225(14) Uani 1 1 d . . . . .
H40 H 0.721166 0.731128 0.027364 0.027 Uiso 1 1 calc R U . . .
C14 C 0.7206(4) 1.1043(17) 0.3467(4) 0.042(2) Uani 1 1 d . . . . .
H14A H 0.761749 1.092282 0.330878 0.064 Uiso 1 1 calc R U . . .
H14B H 0.720001 1.071710 0.390292 0.064 Uiso 1 1 calc R U . . .
H14C H 0.706975 1.229423 0.341755 0.064 Uiso 1 1 calc R U . . .
C34 C 0.8628(5) 1.0921(15) -0.2262(4) 0.040(2) Uani 1 1 d . . . . .
H34A H 0.857010 1.221218 -0.218254 0.059 Uiso 1 1 calc R U . . .
H34B H 0.847827 1.062933 -0.267462 0.059 Uiso 1 1 calc R U . . .
H34C H 0.905832 1.062642 -0.223290 0.059 Uiso 1 1 calc R U . . .
C41 C 0.500000 0.7960(19) 0.000000 0.040(3) Uani 1 2 d S T P . .
H41A H 0.488738 0.717103 -0.034944 0.047 Uiso 0.5 1 calc R U P . .
H41B H 0.511261 0.717098 0.034943 0.047 Uiso 0.5 1 calc R U P . .

loop_
_atom_site_aniso_label
_atom_site_aniso_U_11
_atom_site_aniso_U_22
_atom_site_aniso_U_33
_atom_site_aniso_U_23
_atom_site_aniso_U_13
_atom_site_aniso_U_12
As1 0.0165(3) 0.0189(3) 0.0168(2) 0.0031(3) 0.00244(19) -0.0005(4)
As2 0.0191(3) 0.0183(3) 0.0146(2) 0.0018(3) 0.00387(19) 0.0010(4)
Cl1 0.0432(14) 0.0521(18) 0.092(2) -0.0052(17) 0.0274(15) 0.0039(13)
O1 0.024(3) 0.023(3) 0.023(2) 0.003(2) 0.008(2) -0.004(2)
O3 0.028(3) 0.019(3) 0.027(2) 0.005(2) -0.007(2) 0.001(2)
O4 0.035(3) 0.027(3) 0.019(2) 0.009(2) 0.009(2) -0.005(2)
O2 0.026(3) 0.029(3) 0.023(2) -0.003(2) 0.001(2) -0.010(2)
C15 0.021(3) 0.017(3) 0.018(3) 0.002(2) 0.009(2) -0.001(2)
C33 0.036(4) 0.015(3) 0.015(3) -0.001(2) -0.006(3) -0.001(3)
C35 0.020(3) 0.013(3) 0.014(2) -0.001(2) 0.001(2) 0.003(2)
C22 0.025(3) 0.022(3) 0.014(2) 0.001(2) 0.002(2) 0.002(3)
C17 0.035(4) 0.018(3) 0.023(3) 0.000(3) 0.013(3) 0.002(3)
C6 0.019(3) 0.020(3) 0.020(3) -0.001(3) 0.001(2) -0.004(3)
C37 0.024(3) 0.018(3) 0.027(3) -0.002(3) 0.000(3) -0.002(3)
C8 0.015(3) 0.017(3) 0.022(3) 0.002(2) 0.003(2) -0.001(2)
C13 0.019(3) 0.021(3) 0.026(3) -0.002(3) 0.007(2) 0.000(3)
C21 0.018(3) 0.020(3) 0.018(3) 0.000(2) 0.007(2) -0.004(2)
C25 0.029(4) 0.029(4) 0.017(3) 0.003(3) -0.001(3) -0.003(3)
C12 0.023(4) 0.022(4) 0.042(4) 0.002(3) 0.011(3) -0.006(3)
C36 0.023(3) 0.019(3) 0.017(2) 0.000(2) 0.000(2) 0.001(3)
C7 0.030(4) 0.037(5) 0.022(3) 0.007(3) 0.011(3) -0.006(3)
C28 0.025(3) 0.020(3) 0.016(2) -0.002(2) -0.002(2) 0.000(3)
C10 0.032(4) 0.023(4) 0.025(3) 0.008(3) 0.013(3) 0.003(3)
C2 0.021(3) 0.022(4) 0.027(3) 0.005(3) 0.006(3) 0.004(3)
C32 0.049(5) 0.022(4) 0.018(3) 0.006(3) -0.004(3) -0.001(3)
C29 0.028(4) 0.019(3) 0.025(3) -0.001(3) -0.005(3) 0.001(3)
C16 0.022(3) 0.020(3) 0.023(3) 0.003(3) 0.007(2) 0.000(3)
C1 0.021(3) 0.018(3) 0.016(2) -0.001(2) 0.006(2) -0.001(2)
C23 0.036(4) 0.020(4) 0.022(3) -0.004(2) 0.002(3) 0.000(3)
C11 0.027(4) 0.024(4) 0.037(4) 0.006(3) 0.017(3) 0.001(3)
C27 0.035(4) 0.032(5) 0.036(4) 0.008(4) -0.005(3) 0.009(4)
C9 0.025(3) 0.019(3) 0.020(3) 0.000(3) 0.008(2) 0.000(3)
C26 0.025(4) 0.018(3) 0.022(3) 0.002(3) 0.009(3) 0.000(3)
C24 0.034(4) 0.028(4) 0.022(3) -0.002(3) -0.002(3) -0.006(3)
C20 0.025(3) 0.021(3) 0.021(3) 0.000(3) 0.004(2) 0.004(3)
C18 0.036(4) 0.025(4) 0.027(3) 0.000(3) 0.001(3) -0.007(3)
C3 0.026(3) 0.021(4) 0.040(4) 0.004(3) 0.009(3) 0.003(3)
C38 0.031(4) 0.024(4) 0.027(3) 0.003(3) 0.009(3) -0.002(3)
C5 0.019(3) 0.027(4) 0.024(3) -0.004(3) 0.007(2) -0.006(3)
C30 0.032(4) 0.025(4) 0.036(4) -0.004(3) -0.015(3) 0.006(3)
C31 0.053(6) 0.020(4) 0.033(4) 0.002(3) -0.024(4) 0.004(4)
C4 0.017(3) 0.033(4) 0.036(4) -0.007(3) 0.005(3) 0.002(3)
C39 0.035(4) 0.029(4) 0.021(3) -0.002(3) 0.013(3) -0.006(3)
C19 0.026(4) 0.028(4) 0.034(4) -0.006(3) 0.000(3) 0.000(3)
C40 0.026(3) 0.023(4) 0.019(3) -0.001(3) 0.004(2) -0.005(3)
C14 0.036(5) 0.053(7) 0.038(4) -0.016(4) -0.007(4) -0.008(5)
C34 0.051(5) 0.040(5) 0.028(4) 0.012(4) 0.009(4) -0.020(5)
C41 0.042(7) 0.025(6) 0.052(7) 0.000 0.020(6) 0.000

loop_
_atom_type_symbol
_atom_type_description
_atom_type_scat_dispersion_real
_atom_type_scat_dispersion_imag
_atom_type_scat_source
C C 0.0033 0.0016 'International Tables Vol C Tables 4.2.6.8 and 6.1.1.4'
H H 0.0000 0.0000 'International Tables Vol C Tables 4.2.6.8 and 6.1.1.4'
As As 0.0499 2.0058 'International Tables Vol C Tables 4.2.6.8 and 6.1.1.4'
Cl Cl 0.1484 0.1585 'International Tables Vol C Tables 4.2.6.8 and 6.1.1.4'
O O 0.0106 0.0060 'International Tables Vol C Tables 4.2.6.8 and 6.1.1.4'

loop_
_exptl_crystal_face_index_h
_exptl_crystal_face_index_k
_exptl_crystal_face_index_l
_exptl_crystal_face_perp_dist
0 2 -1 0.3876
0 -2 1 0.3424
0 0 1 0.1258
0 0 -1 0.0381
2 0 -1 0.0651
-2 0 1 0.1759
1 0 1 0.1095
-1 0 -1 0.1300

loop_
_geom_angle_atom_site_label_1
_geom_angle_atom_site_label_2
_geom_angle_atom_site_label_3
_geom_angle
_geom_angle_site_symmetry_1
_geom_angle_site_symmetry_3
_geom_angle_publ_flag
C15 As1 C8 98.3(3) . . ?
C1 As1 C15 100.3(3) . . ?
C1 As1 C8 97.9(3) . . ?
C35 As2 C21 101.0(3) . . ?
C35 As2 C28 98.2(3) . . ?
C28 As2 C21 97.7(3) . . ?
C6 O1 C7 117.8(7) . . ?
C26 O3 C27 116.9(7) . . ?
C33 O4 C34 118.1(7) . . ?
C13 O2 C14 117.4(7) . . ?
C16 C15 As1 116.6(5) . . ?
C20 C15 As1 124.8(5) . . ?
C20 C15 C16 118.5(7) . . ?
O4 C33 C28 115.6(6) . . ?
O4 C33 C32 124.5(7) . . ?
C32 C33 C28 119.9(7) . . ?
C36 C35 As2 116.9(4) . . ?
C36 C35 C40 119.8(6) . . ?
C40 C35 As2 123.3(5) . . ?
C21 C22 H22 119.0 . . ?
C21 C22 C23 121.9(7) . . ?
C23 C22 H22 119.0 . . ?
C16 C17 H17 119.7 . . ?
C18 C17 H17 119.7 . . ?
C18 C17 C16 120.6(7) . . ?
O1 C6 C1 115.1(7) . . ?
O1 C6 C5 125.1(7) . . ?
C5 C6 C1 119.8(7) . . ?
C36 C37 H37 120.5 . . ?
C38 C37 H37 120.5 . . ?
C38 C37 C36 119.0(7) . . ?
C13 C8 As1 117.1(5) . . ?
C13 C8 C9 118.3(6) . . ?
C9 C8 As1 124.6(6) . . ?
O2 C13 C8 114.1(6) . . ?
C12 C13 O2 123.4(7) . . ?
C12 C13 C8 122.5(7) . . ?
C22 C21 As2 123.8(5) . . ?
C22 C21 C26 118.1(7) . . ?
C26 C21 As2 118.0(6) . . ?
C26 C25 H25 120.1 . . ?
C24 C25 H25 120.1 . . ?
C24 C25 C26 119.8(7) . . ?
C13 C12 H12 121.0 . . ?
C13 C12 C11 118.0(8) . . ?
C11 C12 H12 121.0 . . ?
C35 C36 C37 121.0(6) . . ?
C35 C36 H36 119.5 . . ?
C37 C36 H36 119.5 . . ?
O1 C7 H7A 109.5 . . ?
O1 C7 H7B 109.5 . . ?
O1 C7 H7C 109.5 . . ?
H7A C7 H7B 109.5 . . ?
H7A C7 H7C 109.5 . . ?
H7B C7 H7C 109.5 . . ?
C33 C28 As2 115.9(5) . . ?
C33 C28 C29 119.3(7) . . ?
C29 C28 As2 124.6(6) . . ?
C11 C10 H10 120.3 . . ?
C11 C10 C9 119.4(7) . . ?
C9 C10 H10 120.3 . . ?
C1 C2 H2 118.7 . . ?
C1 C2 C3 122.6(6) . . ?
C3 C2 H2 118.7 . . ?
C33 C32 H32 119.8 . . ?
C31 C32 C33 120.4(8) . . ?
C31 C32 H32 119.8 . . ?
C28 C29 H29 120.1 . . ?
C28 C29 C30 119.9(8) . . ?
C30 C29 H29 120.1 . . ?
C15 C16 H16 120.0 . . ?
C17 C16 C15 119.9(7) . . ?
C17 C16 H16 120.0 . . ?
C6 C1 As1 118.4(6) . . ?
C2 C1 As1 123.6(5) . . ?
C2 C1 C6 117.9(7) . . ?
C22 C23 H23 120.9 . . ?
C24 C23 C22 118.2(7) . . ?
C24 C23 H23 120.9 . . ?
C12 C11 H11 119.2 . . ?
C10 C11 C12 121.5(7) . . ?
C10 C11 H11 119.2 . . ?
O3 C27 H27A 109.5 . . ?
O3 C27 H27B 109.5 . . ?
O3 C27 H27C 109.5 . . ?
H27A C27 H27B 109.5 . . ?
H27A C27 H27C 109.5 . . ?
H27B C27 H27C 109.5 . . ?
C8 C9 C10 120.4(7) . . ?
C8 C9 H9 119.8 . . ?
C10 C9 H9 119.8 . . ?
O3 C26 C21 114.7(8) . . ?
O3 C26 C25 124.6(8) . . ?
C25 C26 C21 120.6(8) . . ?
C25 C24 C23 121.3(7) . . ?
C25 C24 H24 119.4 . . ?
C23 C24 H24 119.4 . . ?
C15 C20 H20 119.4 . . ?
C19 C20 C15 121.1(7) . . ?
C19 C20 H20 119.4 . . ?
C17 C18 H18 120.0 . . ?
C17 C18 C19 119.9(8) . . ?
C19 C18 H18 120.0 . . ?
C2 C3 H3 120.8 . . ?
C2 C3 C4 118.4(7) . . ?
C4 C3 H3 120.8 . . ?
C37 C38 H38 119.8 . . ?
C39 C38 C37 120.3(7) . . ?
C39 C38 H38 119.8 . . ?
C6 C5 H5 120.0 . . ?
C4 C5 C6 120.0(6) . . ?
C4 C5 H5 120.0 . . ?
C29 C30 H30 120.1 . . ?
C31 C30 C29 119.7(8) . . ?
C31 C30 H30 120.1 . . ?
C32 C31 C30 120.8(8) . . ?
C32 C31 H31 119.6 . . ?
C30 C31 H31 119.6 . . ?
C3 C4 H4 119.4 . . ?
C5 C4 C3 121.3(7) . . ?
C5 C4 H4 119.4 . . ?
C38 C39 H39 119.3 . . ?
C38 C39 C40 121.4(7) . . ?
C40 C39 H39 119.3 . . ?
C20 C19 C18 119.8(8) . . ?
C20 C19 H19 120.1 . . ?
C18 C19 H19 120.1 . . ?
C35 C40 H40 120.7 . . ?
C39 C40 C35 118.6(7) . . ?
C39 C40 H40 120.7 . . ?
O2 C14 H14A 109.5 . . ?
O2 C14 H14B 109.5 . . ?
O2 C14 H14C 109.5 . . ?
H14A C14 H14B 109.5 . . ?
H14A C14 H14C 109.5 . . ?
H14B C14 H14C 109.5 . . ?
O4 C34 H34A 109.5 . . ?
O4 C34 H34B 109.5 . . ?
O4 C34 H34C 109.5 . . ?
H34A C34 H34B 109.5 . . ?
H34A C34 H34C 109.5 . . ?
H34B C34 H34C 109.5 . . ?
Cl1 C41 Cl1 113.9(8) . 2_655 ?
Cl1 C41 H41A 108.8 2_655 . ?
Cl1 C41 H41A 108.8 . . ?
Cl1 C41 H41B 108.8 . . ?
Cl1 C41 H41B 108.8 2_655 . ?
H41A C41 H41B 107.7 . . ?

loop_
_geom_bond_atom_site_label_1
_geom_bond_atom_site_label_2
_geom_bond_distance
_geom_bond_site_symmetry_2
_geom_bond_publ_flag
As1 C15 1.957(7) . ?
As1 C8 1.965(7) . ?
As1 C1 1.950(7) . ?
As2 C35 1.952(6) . ?
As2 C21 1.957(7) . ?
As2 C28 1.955(7) . ?
Cl1 C41 1.725(8) . ?
O1 C6 1.358(10) . ?
O1 C7 1.437(8) . ?
O3 C27 1.431(10) . ?
O3 C26 1.359(10) . ?
O4 C33 1.350(10) . ?
O4 C34 1.439(9) . ?
O2 C13 1.388(9) . ?
O2 C14 1.446(11) . ?
C15 C16 1.408(10) . ?
C15 C20 1.399(10) . ?
C33 C28 1.407(10) . ?
C33 C32 1.402(11) . ?
C35 C36 1.382(10) . ?
C35 C40 1.413(9) . ?
C22 H22 0.9500 . ?
C22 C21 1.379(11) . ?
C22 C23 1.398(10) . ?
C17 H17 0.9500 . ?
C17 C16 1.402(11) . ?
C17 C18 1.363(12) . ?
C6 C1 1.424(9) . ?
C6 C5 1.410(11) . ?
C37 H37 0.9500 . ?
C37 C36 1.401(10) . ?
C37 C38 1.395(10) . ?
C8 C13 1.394(11) . ?
C8 C9 1.398(9) . ?
C13 C12 1.375(10) . ?
C21 C26 1.411(11) . ?
C25 H25 0.9500 . ?
C25 C26 1.383(11) . ?
C25 C24 1.373(12) . ?
C12 H12 0.9500 . ?
C12 C11 1.415(12) . ?
C36 H36 0.9500 . ?
C7 H7A 0.9800 . ?
C7 H7B 0.9800 . ?
C7 H7C 0.9800 . ?
C28 C29 1.407(11) . ?
C10 H10 0.9500 . ?
C10 C11 1.363(13) . ?
C10 C9 1.413(10) . ?
C2 H2 0.9500 . ?
C2 C1 1.385(11) . ?
C2 C3 1.390(10) . ?
C32 H32 0.9500 . ?
C32 C31 1.376(14) . ?
C29 H29 0.9500 . ?
C29 C30 1.410(11) . ?
C16 H16 0.9500 . ?
C23 H23 0.9500 . ?
C23 C24 1.393(11) . ?
C11 H11 0.9500 . ?
C27 H27A 0.9800 . ?
C27 H27B 0.9800 . ?
C27 H27C 0.9800 . ?
C9 H9 0.9500 . ?
C24 H24 0.9500 . ?
C20 H20 0.9500 . ?
C20 C19 1.374(11) . ?
C18 H18 0.9500 . ?
C18 C19 1.412(13) . ?
C3 H3 0.9500 . ?
C3 C4 1.399(10) . ?
C38 H38 0.9500 . ?
C38 C39 1.373(12) . ?
C5 H5 0.9500 . ?
C5 C4 1.371(13) . ?
C30 H30 0.9500 . ?
C30 C31 1.390(14) . ?
C31 H31 0.9500 . ?
C4 H4 0.9500 . ?
C39 H39 0.9500 . ?
C39 C40 1.396(10) . ?
C19 H19 0.9500 . ?
C40 H40 0.9500 . ?
C14 H14A 0.9800 . ?
C14 H14B 0.9800 . ?
C14 H14C 0.9800 . ?
C34 H34A 0.9800 . ?
C34 H34B 0.9800 . ?
C34 H34C 0.9800 . ?
C41 H41A 0.9900 . ?
C41 H41B 0.9900 . ?

loop_
_geom_torsion_atom_site_label_1
_geom_torsion_atom_site_label_2
_geom_torsion_atom_site_label_3
_geom_torsion_atom_site_label_4
_geom_torsion
_geom_torsion_site_symmetry_1
_geom_torsion_site_symmetry_2
_geom_torsion_site_symmetry_3
_geom_torsion_site_symmetry_4
_geom_torsion_publ_flag
As1 C15 C16 C17 177.7(5) . . . . ?
As1 C15 C20 C19 -177.0(6) . . . . ?
As1 C8 C13 O2 -4.3(9) . . . . ?
As1 C8 C13 C12 175.2(6) . . . . ?
As1 C8 C9 C10 -175.7(6) . . . . ?
As2 C35 C36 C37 178.9(6) . . . . ?
As2 C35 C40 C39 -178.8(6) . . . . ?
As2 C21 C26 O3 -4.1(8) . . . . ?
As2 C21 C26 C25 176.5(5) . . . . ?
As2 C28 C29 C30 -174.3(6) . . . . ?
O1 C6 C1 As1 -3.1(9) . . . . ?
O1 C6 C1 C2 -179.7(7) . . . . ?
O1 C6 C5 C4 179.0(8) . . . . ?
O4 C33 C28 As2 -6.3(9) . . . . ?
O4 C33 C28 C29 179.2(7) . . . . ?
O4 C33 C32 C31 179.8(8) . . . . ?
O2 C13 C12 C11 -179.3(7) . . . . ?
C15 C20 C19 C18 0.0(12) . . . . ?
C33 C28 C29 C30 -0.2(11) . . . . ?
C33 C32 C31 C30 2.5(13) . . . . ?
C22 C21 C26 O3 179.8(6) . . . . ?
C22 C21 C26 C25 0.5(10) . . . . ?
C22 C23 C24 C25 0.9(11) . . . . ?
C17 C18 C19 C20 -1.0(12) . . . . ?
C6 C5 C4 C3 0.9(12) . . . . ?
C37 C38 C39 C40 0.5(13) . . . . ?
C8 C13 C12 C11 1.3(12) . . . . ?
C13 C8 C9 C10 1.6(11) . . . . ?
C13 C12 C11 C10 0.5(13) . . . . ?
C21 C22 C23 C24 -1.1(10) . . . . ?
C36 C35 C40 C39 -0.5(11) . . . . ?
C36 C37 C38 C39 -0.5(12) . . . . ?
C7 O1 C6 C1 172.2(7) . . . . ?
C7 O1 C6 C5 -8.0(11) . . . . ?
C28 C33 C32 C31 -1.8(12) . . . . ?
C28 C29 C30 C31 0.9(12) . . . . ?
C2 C3 C4 C5 0.0(13) . . . . ?
C32 C33 C28 As2 175.2(6) . . . . ?
C32 C33 C28 C29 0.7(11) . . . . ?
C29 C30 C31 C32 -2.1(13) . . . . ?
C16 C15 C20 C19 0.6(10) . . . . ?
C16 C17 C18 C19 1.5(12) . . . . ?
C1 C6 C5 C4 -1.2(11) . . . . ?
C1 C2 C3 C4 -0.8(12) . . . . ?
C23 C22 C21 As2 -175.4(5) . . . . ?
C23 C22 C21 C26 0.4(10) . . . . ?
C11 C10 C9 C8 0.1(12) . . . . ?
C27 O3 C26 C21 169.4(6) . . . . ?
C27 O3 C26 C25 -11.3(10) . . . . ?
C9 C8 C13 O2 178.2(7) . . . . ?
C9 C8 C13 C12 -2.4(11) . . . . ?
C9 C10 C11 C12 -1.2(12) . . . . ?
C26 C25 C24 C23 -0.1(12) . . . . ?
C24 C25 C26 O3 -179.9(7) . . . . ?
C24 C25 C26 C21 -0.6(11) . . . . ?
C20 C15 C16 C17 -0.1(10) . . . . ?
C18 C17 C16 C15 -1.0(11) . . . . ?
C3 C2 C1 As1 -175.9(6) . . . . ?
C3 C2 C1 C6 0.5(12) . . . . ?
C38 C37 C36 C35 0.0(11) . . . . ?
C38 C39 C40 C35 0.0(13) . . . . ?
C5 C6 C1 As1 177.1(6) . . . . ?
C5 C6 C1 C2 0.5(11) . . . . ?
C40 C35 C36 C37 0.5(11) . . . . ?
C14 O2 C13 C8 -179.3(8) . . . . ?
C14 O2 C13 C12 1.2(12) . . . . ?
C34 O4 C33 C28 175.4(7) . . . . ?
C34 O4 C33 C32 -6.1(11) . . . . ?
